data_7048407
loop_
_publ_author_name
'Swidan, Ala'aeddeen'
'Binder, Justin F.'
'Onge, Blake J St'
'Suter, Riccardo'
'Burford, Neil'
'Macdonald, Charles L. B.'

_publ_section_title
;
 2,6-Bis(benzimidazol-2-yl)pyridines as more electron-rich and sterically
 accessible alternatives to 2,6-bis(imino)pyridine for group 13
 coordination chemistry.
;
_journal_issue 4
_journal_name_full 'Dalton transactions (Cambridge, England : 2003)'
_journal_page_first 1284
_journal_page_last 1291
_journal_paper_doi 10.1039/c8dt04276d
_journal_volume 48
_journal_year 2019
_chemical_formula_moiety 'C25 H21 Cl2 Ga N5, Cl4 Ga'
_chemical_formula_sum 'C25 H20 Cl6 Ga2 N5'
_chemical_formula_weight 742.60
_space_group_crystal_system monoclinic
_space_group_IT_number 14
_space_group_name_Hall '-P 2yn'
_space_group_name_H-M_alt 'P 1 21/n 1'
_symmetry_space_group_name_Hall '-P 2yn'
_symmetry_space_group_name_H-M 'P 1 21/n 1'
_atom_sites_solution_hydrogens mixed
_atom_sites_solution_primary dual
_audit_creation_date 2018-06-28
_audit_creation_method
;
Olex2 1.2
(compiled 2018.05.29 svn.r3508 for OlexSys, GUI svn.r5506)
;
_audit_update_record
;
2018-09-27 deposited with the CCDC.
2018-12-19 downloaded from the CCDC.
;
_cell_angle_alpha 90
_cell_angle_beta 102.788(2)
_cell_angle_gamma 90
_cell_formula_units_Z 4
_cell_length_a 9.6466(7)
_cell_length_b 18.8631(12)
_cell_length_c 16.5594(11)
_cell_measurement_reflns_used 9642
_cell_measurement_temperature 170
_cell_measurement_theta_max 30.511
_cell_measurement_theta_min 3.058
_cell_volume 2938.5(3)
_computing_cell_refinement 'SAINT v8.37A (Bruker, 2015)'
_computing_data_collection APEX3
_computing_data_reduction 'SAINT v8.37A (Bruker, 2015)'
_computing_molecular_graphics 'Olex2 (Dolomanov et al., 2009)'
_computing_publication_material 'Olex2 (Dolomanov et al., 2009)'
_computing_structure_refinement 'XL (Sheldrick, 2008)'
_computing_structure_solution 'XT (Sheldrick, 2015)'
_diffrn_ambient_temperature 169.81
_diffrn_measured_fraction_theta_full 0.997
_diffrn_measured_fraction_theta_max 0.998
_diffrn_measurement_device_type 'Bruker APEX3 Photon 100'
_diffrn_measurement_method '\f and \w scans'
_diffrn_radiation_type MoK\a
_diffrn_radiation_wavelength 0.71073
_diffrn_reflns_av_R_equivalents 0.0695
_diffrn_reflns_av_unetI/netI 0.0268
_diffrn_reflns_Laue_measured_fraction_full 0.997
_diffrn_reflns_Laue_measured_fraction_max 0.998
_diffrn_reflns_limit_h_max 13
_diffrn_reflns_limit_h_min -13
_diffrn_reflns_limit_k_max 26
_diffrn_reflns_limit_k_min -26
_diffrn_reflns_limit_l_max 23
_diffrn_reflns_limit_l_min -23
_diffrn_reflns_number 115507
_diffrn_reflns_point_group_measured_fraction_full 0.997
_diffrn_reflns_point_group_measured_fraction_max 0.998
_diffrn_reflns_theta_full 25.242
_diffrn_reflns_theta_max 30.029
_diffrn_reflns_theta_min 2.942
_diffrn_standards_number 0
_exptl_absorpt_coefficient_mu 2.405
_exptl_absorpt_correction_T_max 0.7461
_exptl_absorpt_correction_T_min 0.5863
_exptl_absorpt_correction_type multi-scan
_exptl_absorpt_process_details
'SADABS-2016/2 (Bruker,2016/2) was used for absorption correction. wR2(int) was 0.1182 before and 0.0938 after correction. The Ratio of minimum to maximum transmission is 0.7858. The \l/2 correction factor is Not present.'
_exptl_crystal_colour yellow
_exptl_crystal_density_diffrn 1.679
_exptl_crystal_description block
_exptl_crystal_F_000 1476
_exptl_crystal_size_max 0.31
_exptl_crystal_size_mid 0.24
_exptl_crystal_size_min 0.075
_refine_diff_density_max 0.647
_refine_diff_density_min -0.780
_refine_diff_density_rms 0.069
_refine_ls_extinction_method none
_refine_ls_goodness_of_fit_ref 1.039
_refine_ls_hydrogen_treatment mixed
_refine_ls_matrix_type full
_refine_ls_number_parameters 359
_refine_ls_number_reflns 8584
_refine_ls_number_restraints 0
_refine_ls_restrained_S_all 1.039
_refine_ls_R_factor_all 0.0357
_refine_ls_R_factor_gt 0.0268
_refine_ls_shift/su_max 0.001
_refine_ls_shift/su_mean 0.000
_refine_ls_structure_factor_coef Fsqd
_refine_ls_weighting_details 'w=1/[\s^2^(Fo^2^)+(0.0250P)^2^+1.7782P] where P=(Fo^2^+2Fc^2^)/3'
_refine_ls_weighting_scheme calc
_refine_ls_wR_factor_gt 0.0611
_refine_ls_wR_factor_ref 0.0648
_reflns_Friedel_coverage 0.000
_reflns_number_gt 7351
_reflns_number_total 8584
_reflns_threshold_expression 'I > 2\s(I)'
_cod_data_source_file c8dt04276d2.cif
_cod_data_source_block as1142_p21n
_cod_depositor_comments 'Adding full bibliography for 7048404--7048410.cif.'
_cod_database_code 7048407
_shelx_shelxl_version_number 2016/6
_shelx_space_group_comment
;
The symmetry employed for this shelxl refinement is uniquely defined
by the following loop, which should always be used as a source of
symmetry information in preference to the above space-group names.
They are only intended as comments.
;
_shelx_estimated_absorpt_t_max 0.840
_shelx_estimated_absorpt_t_min 0.523
_olex2_refinement_description
;
1. Fixed Uiso
 At 1.2 times of:
  All C(H) groups, All C(H,H) groups
2.a Secondary CH2 refined with riding coordinates:
 C23(H23A,H23B), C20(H20A,H20B)
2.b Aromatic/amide H refined with riding coordinates:
 C2(H2), C11(H11), C18(H18), C9(H9), C24(H24), C4(H4), C3(H3), C10(H10),
 C5(H5), C16(H16), C17(H17), C15(H15), C21(H21)
;
_olex2_submission_special_instructions 'No special instructions were received'

loop_
_space_group_symop_operation_xyz
'x, y, z'
'-x+1/2, y+1/2, -z+1/2'
'-x, -y, -z'
'x-1/2, -y-1/2, z-1/2'

loop_
_atom_site_label
_atom_site_type_symbol
_atom_site_fract_x
_atom_site_fract_y
_atom_site_fract_z
_atom_site_U_iso_or_equiv
_atom_site_adp_type
_atom_site_occupancy
_atom_site_site_symmetry_order
_atom_site_calc_flag
_atom_site_refinement_flags_posn
Ga1 Ga 0.16650(2) 0.29305(2) 0.35139(2) 0.01590(4) Uani 1 1 d .
Ga2 Ga 0.78259(2) 0.13829(2) 0.45523(2) 0.02625(5) Uani 1 1 d .
Cl2 Cl -0.01968(4) 0.35000(2) 0.28173(2) 0.02287(8) Uani 1 1 d .
Cl1 Cl 0.36676(4) 0.32945(2) 0.32541(2) 0.02592(8) Uani 1 1 d .
Cl6 Cl 0.84162(5) 0.06620(2) 0.36454(3) 0.03458(10) Uani 1 1 d .
Cl4 Cl 0.83352(5) 0.24564(2) 0.42490(3) 0.03645(10) Uani 1 1 d .
Cl3 Cl 0.90340(7) 0.11140(3) 0.57756(3) 0.04974(14) Uani 1 1 d .
Cl5 Cl 0.56015(6) 0.12402(4) 0.45221(5) 0.0654(2) Uani 1 1 d .
N2 N 0.19031(13) 0.20949(6) 0.43379(7) 0.0169(2) Uani 1 1 d .
N3 N 0.13954(14) 0.20520(7) 0.27621(8) 0.0188(2) Uani 1 1 d .
N1 N 0.18087(13) 0.34182(7) 0.46329(8) 0.0181(2) Uani 1 1 d .
N4 N 0.22348(14) 0.33681(7) 0.60088(8) 0.0188(2) Uani 1 1 d .
N5 N 0.12887(14) 0.08803(7) 0.26027(8) 0.0199(2) Uani 1 1 d .
C12 C 0.18978(16) 0.14282(8) 0.40521(9) 0.0186(3) Uani 1 1 d .
C8 C 0.21479(15) 0.22327(8) 0.51524(9) 0.0177(3) Uani 1 1 d .
C13 C 0.15377(16) 0.14274(8) 0.31455(9) 0.0185(3) Uani 1 1 d .
C7 C 0.20671(15) 0.29971(8) 0.52944(9) 0.0179(3) Uani 1 1 d .
C1 C 0.18122(16) 0.41062(8) 0.49258(9) 0.0189(3) Uani 1 1 d .
C14 C 0.09970(16) 0.11744(8) 0.18160(9) 0.0196(3) Uani 1 1 d .
C2 C 0.16309(17) 0.47529(9) 0.45049(10) 0.0237(3) Uani 1 1 d .
H2 H 0.145285 0.477627 0.391790 0.028 Uiso 1 1 calc R
C19 C 0.10693(16) 0.19118(8) 0.19192(9) 0.0188(3) Uani 1 1 d .
C11 C 0.22177(18) 0.08590(9) 0.45950(10) 0.0247(3) Uani 1 1 d .
H11 H 0.224844 0.038834 0.439544 0.030 Uiso 1 1 calc R
C18 C 0.08365(17) 0.23642(9) 0.12349(10) 0.0225(3) Uani 1 1 d .
H18 H 0.088496 0.286496 0.129608 0.027 Uiso 1 1 calc R
C23 C 0.14162(18) 0.01197(8) 0.27700(10) 0.0243(3) Uani 1 1 d .
H23A H 0.080884 -0.013989 0.230310 0.029 Uiso 1 1 calc R
H23B H 0.106456 0.001426 0.327517 0.029 Uiso 1 1 calc R
C6 C 0.20675(16) 0.40794(8) 0.57904(9) 0.0200(3) Uani 1 1 d .
C9 C 0.24361(18) 0.16854(9) 0.57280(10) 0.0244(3) Uani 1 1 d .
H9 H 0.259142 0.177893 0.630484 0.029 Uiso 1 1 calc R
C24 C 0.2915(2) -0.01391(9) 0.28866(11) 0.0300(4) Uani 1 1 d .
H24 H 0.308432 -0.062533 0.302282 0.036 Uiso 1 1 calc R
C4 C 0.19759(19) 0.53264(9) 0.58542(12) 0.0293(4) Uani 1 1 d .
H4 H 0.202914 0.575538 0.616003 0.035 Uiso 1 1 calc R
C3 C 0.17239(18) 0.53570(9) 0.49860(11) 0.0269(3) Uani 1 1 d .
H3 H 0.161409 0.580683 0.472163 0.032 Uiso 1 1 calc R
C20 C 0.24618(17) 0.31043(9) 0.68617(9) 0.0228(3) Uani 1 1 d .
H20A H 0.289387 0.348572 0.724669 0.027 Uiso 1 1 calc R
H20B H 0.314171 0.270403 0.693171 0.027 Uiso 1 1 calc R
C10 C 0.2490(2) 0.10004(9) 0.54363(10) 0.0281(3) Uani 1 1 d .
H10 H 0.271836 0.062082 0.581971 0.034 Uiso 1 1 calc R
C5 C 0.21478(18) 0.46895(9) 0.62735(11) 0.0259(3) Uani 1 1 d .
H5 H 0.231226 0.466779 0.686022 0.031 Uiso 1 1 calc R
C16 C 0.04498(18) 0.13072(10) 0.03674(10) 0.0265(3) Uani 1 1 d .
H16 H 0.022836 0.111301 -0.017538 0.032 Uiso 1 1 calc R
C17 C 0.05319(18) 0.20459(10) 0.04639(10) 0.0260(3) Uani 1 1 d .
H17 H 0.037301 0.233676 -0.001615 0.031 Uiso 1 1 calc R
C15 C 0.06815(17) 0.08550(9) 0.10379(10) 0.0244(3) Uani 1 1 d .
H15 H 0.062906 0.035461 0.097337 0.029 Uiso 1 1 calc R
C21 C 0.1115(2) 0.28612(10) 0.70883(11) 0.0301(4) Uani 1 1 d .
H21 H 0.119485 0.268610 0.763453 0.036 Uiso 1 1 calc R
C25 C 0.4013(2) 0.02451(12) 0.28176(13) 0.0371(4) Uani 1 1 d .
C22 C -0.0157(2) 0.28674(12) 0.66060(14) 0.0382(4) Uani 1 1 d .
H22A H -0.037(2) 0.3044(12) 0.6056(15) 0.038(6) Uiso 1 1 d .
H25A H 0.397(2) 0.0749(13) 0.2689(14) 0.038(6) Uiso 1 1 d .
H25B H 0.490(3) 0.0070(14) 0.2893(16) 0.053(7) Uiso 1 1 d .
H22B H -0.095(3) 0.2711(13) 0.6799(15) 0.047(7) Uiso 1 1 d .

loop_
_atom_site_aniso_label
_atom_site_aniso_U_11
_atom_site_aniso_U_22
_atom_site_aniso_U_33
_atom_site_aniso_U_23
_atom_site_aniso_U_13
_atom_site_aniso_U_12
Ga1 0.01797(8) 0.01568(8) 0.01407(7) 0.00105(6) 0.00356(6) -0.00053(6)
Ga2 0.02490(10) 0.02721(10) 0.02850(10) 0.00066(7) 0.00987(7) -0.00549(7)
Cl2 0.02324(17) 0.02143(17) 0.02189(17) 0.00137(13) 0.00062(13) 0.00368(13)
Cl1 0.02247(18) 0.0336(2) 0.02337(18) -0.00020(15) 0.00860(14) -0.00595(15)
Cl6 0.0410(2) 0.0336(2) 0.0327(2) 0.00124(17) 0.01580(19) 0.00312(18)
Cl4 0.0383(2) 0.0292(2) 0.0395(2) 0.00969(18) 0.00342(19) -0.00462(18)
Cl3 0.0702(4) 0.0457(3) 0.0304(2) 0.0136(2) 0.0048(2) -0.0126(3)
Cl5 0.0323(3) 0.0706(4) 0.1016(5) -0.0455(4) 0.0326(3) -0.0238(3)
N2 0.0172(6) 0.0175(6) 0.0160(5) 0.0008(5) 0.0039(4) -0.0006(4)
N3 0.0219(6) 0.0178(6) 0.0166(6) 0.0011(5) 0.0043(5) 0.0005(5)
N1 0.0193(6) 0.0183(6) 0.0169(6) 0.0000(5) 0.0045(5) -0.0017(5)
N4 0.0198(6) 0.0217(6) 0.0152(6) -0.0015(5) 0.0044(5) -0.0022(5)
N5 0.0238(6) 0.0172(6) 0.0199(6) -0.0007(5) 0.0072(5) 0.0003(5)
C12 0.0183(7) 0.0184(7) 0.0196(7) 0.0012(5) 0.0050(5) -0.0006(5)
C8 0.0159(6) 0.0204(7) 0.0165(6) 0.0011(5) 0.0032(5) -0.0023(5)
C13 0.0205(7) 0.0159(7) 0.0198(7) -0.0003(5) 0.0057(5) 0.0003(5)
C7 0.0167(6) 0.0221(7) 0.0153(6) -0.0006(5) 0.0044(5) -0.0024(5)
C1 0.0165(6) 0.0202(7) 0.0211(7) -0.0020(5) 0.0064(5) -0.0010(5)
C14 0.0175(7) 0.0219(7) 0.0203(7) -0.0006(6) 0.0058(5) 0.0013(5)
C2 0.0233(8) 0.0228(8) 0.0268(8) 0.0016(6) 0.0091(6) -0.0010(6)
C19 0.0164(7) 0.0224(7) 0.0179(7) -0.0018(5) 0.0047(5) 0.0013(5)
C11 0.0307(8) 0.0187(7) 0.0248(8) 0.0022(6) 0.0061(6) -0.0008(6)
C18 0.0221(7) 0.0242(8) 0.0214(7) 0.0019(6) 0.0049(6) 0.0013(6)
C23 0.0320(8) 0.0152(7) 0.0262(8) -0.0026(6) 0.0074(6) -0.0021(6)
C6 0.0175(7) 0.0221(7) 0.0211(7) -0.0019(6) 0.0060(5) -0.0020(5)
C9 0.0311(8) 0.0240(8) 0.0173(7) 0.0035(6) 0.0037(6) -0.0037(6)
C24 0.0391(10) 0.0213(8) 0.0289(8) -0.0034(6) 0.0059(7) 0.0079(7)
C4 0.0292(9) 0.0248(8) 0.0362(9) -0.0086(7) 0.0123(7) -0.0021(7)
C3 0.0271(8) 0.0197(7) 0.0368(9) 0.0002(7) 0.0131(7) -0.0003(6)
C20 0.0240(7) 0.0290(8) 0.0144(6) -0.0010(6) 0.0021(5) -0.0015(6)
C10 0.0376(9) 0.0227(8) 0.0231(8) 0.0079(6) 0.0051(7) -0.0018(7)
C5 0.0244(8) 0.0290(8) 0.0254(8) -0.0074(6) 0.0081(6) -0.0007(6)
C16 0.0229(8) 0.0382(9) 0.0178(7) -0.0051(6) 0.0035(6) 0.0033(7)
C17 0.0230(8) 0.0362(9) 0.0187(7) 0.0029(6) 0.0045(6) 0.0044(7)
C15 0.0226(7) 0.0272(8) 0.0234(8) -0.0066(6) 0.0053(6) 0.0010(6)
C21 0.0345(9) 0.0383(10) 0.0199(7) 0.0030(7) 0.0114(7) -0.0025(7)
C25 0.0311(10) 0.0374(11) 0.0419(11) -0.0057(9) 0.0063(8) 0.0086(8)
C22 0.0276(9) 0.0524(12) 0.0381(11) 0.0043(9) 0.0147(8) -0.0051(8)

loop_
_atom_type_symbol
_atom_type_description
_atom_type_scat_dispersion_real
_atom_type_scat_dispersion_imag
_atom_type_scat_source
C C 0.0033 0.0016 'International Tables Vol C Tables 4.2.6.8 and 6.1.1.4'
H H 0.0000 0.0000 'International Tables Vol C Tables 4.2.6.8 and 6.1.1.4'
N N 0.0061 0.0033 'International Tables Vol C Tables 4.2.6.8 and 6.1.1.4'
Cl Cl 0.1484 0.1585 'International Tables Vol C Tables 4.2.6.8 and 6.1.1.4'
Ga Ga 0.2307 1.6083 'International Tables Vol C Tables 4.2.6.8 and 6.1.1.4'

loop_
_geom_angle_atom_site_label_1
_geom_angle_atom_site_label_2
_geom_angle_atom_site_label_3
_geom_angle
Cl1 Ga1 Cl2 113.627(17)
N2 Ga1 Cl2 132.94(4)
N2 Ga1 Cl1 113.39(4)
N3 Ga1 Cl2 95.59(4)
N3 Ga1 Cl1 97.66(4)
N3 Ga1 N2 76.43(5)
N1 Ga1 Cl2 98.04(4)
N1 Ga1 Cl1 98.73(4)
N1 Ga1 N2 76.66(5)
N1 Ga1 N3 152.35(5)
Cl4 Ga2 Cl6 108.30(2)
Cl3 Ga2 Cl6 109.17(2)
Cl3 Ga2 Cl4 109.47(2)
Cl5 Ga2 Cl6 108.38(2)
Cl5 Ga2 Cl4 112.78(3)
Cl5 Ga2 Cl3 108.68(3)
C12 N2 Ga1 119.40(10)
C8 N2 Ga1 119.05(10)
C8 N2 C12 121.42(13)
C13 N3 Ga1 116.04(10)
C13 N3 C19 106.72(12)
C19 N3 Ga1 137.23(10)
C7 N1 Ga1 116.09(10)
C7 N1 C1 106.58(12)
C1 N1 Ga1 137.13(10)
C7 N4 C6 106.70(12)
C7 N4 C20 129.02(13)
C6 N4 C20 124.18(13)
C13 N5 C14 106.74(12)
C13 N5 C23 128.83(13)
C14 N5 C23 124.20(13)
N2 C12 C13 110.11(12)
N2 C12 C11 120.81(14)
C11 C12 C13 129.08(14)
N2 C8 C7 110.36(13)
N2 C8 C9 120.60(14)
C9 C8 C7 129.04(14)
N3 C13 N5 111.92(13)
N3 C13 C12 117.66(13)
N5 C13 C12 130.41(13)
N1 C7 N4 112.04(13)
N1 C7 C8 117.51(13)
N4 C7 C8 130.45(14)
N1 C1 C2 130.79(14)
N1 C1 C6 108.11(13)
C2 C1 C6 121.09(14)
N5 C14 C19 106.75(13)
N5 C14 C15 130.78(15)
C15 C14 C19 122.47(15)
C1 C2 H2 121.7
C3 C2 C1 116.59(15)
C3 C2 H2 121.7
N3 C19 C14 107.84(13)
N3 C19 C18 131.31(14)
C18 C19 C14 120.85(14)
C12 C11 H11 121.1
C10 C11 C12 117.84(15)
C10 C11 H11 121.1
C19 C18 H18 121.7
C17 C18 C19 116.56(15)
C17 C18 H18 121.7
N5 C23 H23A 109.1
N5 C23 H23B 109.1
N5 C23 C24 112.51(14)
H23A C23 H23B 107.8
C24 C23 H23A 109.1
C24 C23 H23B 109.1
N4 C6 C1 106.57(13)
N4 C6 C5 131.25(15)
C5 C6 C1 122.17(15)
C8 C9 H9 121.0
C10 C9 C8 118.08(15)
C10 C9 H9 121.0
C23 C24 H24 117.1
C25 C24 C23 125.81(17)
C25 C24 H24 117.1
C3 C4 H4 119.2
C5 C4 H4 119.2
C5 C4 C3 121.68(16)
C2 C3 C4 122.04(16)
C2 C3 H3 119.0
C4 C3 H3 119.0
N4 C20 H20A 109.0
N4 C20 H20B 109.0
N4 C20 C21 113.02(13)
H20A C20 H20B 107.8
C21 C20 H20A 109.0
C21 C20 H20B 109.0
C11 C10 H10 119.4
C9 C10 C11 121.15(15)
C9 C10 H10 119.4
C6 C5 H5 121.8
C4 C5 C6 116.42(15)
C4 C5 H5 121.8
C17 C16 H16 119.1
C15 C16 H16 119.1
C15 C16 C17 121.86(15)
C18 C17 C16 122.13(15)
C18 C17 H17 118.9
C16 C17 H17 118.9
C14 C15 H15 121.9
C16 C15 C14 116.13(15)
C16 C15 H15 121.9
C20 C21 H21 116.9
C22 C21 C20 126.27(16)
C22 C21 H21 116.9
C24 C25 H25A 124.6(13)
C24 C25 H25B 123.3(17)
H25A C25 H25B 112(2)
C21 C22 H22A 124.4(14)
C21 C22 H22B 121.0(15)
H22A C22 H22B 115(2)

loop_
_geom_bond_atom_site_label_1
_geom_bond_atom_site_label_2
_geom_bond_distance
Ga1 Cl2 2.1893(4)
Ga1 Cl1 2.1809(4)
Ga1 N2 2.0640(12)
Ga1 N3 2.0543(13)
Ga1 N1 2.0458(13)
Ga2 Cl6 2.1925(5)
Ga2 Cl4 2.1687(5)
Ga2 Cl3 2.1619(6)
Ga2 Cl5 2.1522(6)
N2 C12 1.3434(19)
N2 C8 1.3421(18)
N3 C13 1.3312(19)
N3 C19 1.3866(19)
N1 C7 1.3312(19)
N1 C1 1.3851(19)
N4 C7 1.3531(19)
N4 C6 1.390(2)
N4 C20 1.4674(19)
N5 C13 1.3546(19)
N5 C14 1.386(2)
N5 C23 1.461(2)
C12 C13 1.464(2)
C12 C11 1.390(2)
C8 C7 1.466(2)
C8 C9 1.391(2)
C1 C2 1.397(2)
C1 C6 1.399(2)
C14 C19 1.401(2)
C14 C15 1.394(2)
C2 H2 0.9500
C2 C3 1.382(2)
C19 C18 1.397(2)
C11 H11 0.9500
C11 C10 1.385(2)
C18 H18 0.9500
C18 C17 1.382(2)
C23 H23A 0.9900
C23 H23B 0.9900
C23 C24 1.498(2)
C6 C5 1.394(2)
C9 H9 0.9500
C9 C10 1.384(2)
C24 H24 0.9500
C24 C25 1.309(3)
C4 H4 0.9500
C4 C3 1.405(3)
C4 C5 1.379(3)
C3 H3 0.9500
C20 H20A 0.9900
C20 H20B 0.9900
C20 C21 1.502(2)
C10 H10 0.9500
C5 H5 0.9500
C16 H16 0.9500
C16 C17 1.403(3)
C16 C15 1.379(2)
C17 H17 0.9500
C15 H15 0.9500
C21 H21 0.9500
C21 C22 1.308(3)
C25 H25A 0.97(2)
C25 H25B 0.90(3)
C22 H22A 0.95(2)
C22 H22B 0.94(3)
